data_4037757
loop_
_publ_author_name
'Tian, Dawei'
'Li, Qian'
'Zhao, Yifan'
'Wang, Zijia'
'Li, Wenbin'
'Xia, Shuling'
'Xing, Siyang'
'Zhu, Bolin'
'Zhang, Jianying'
'Cui, Chunming'

_publ_section_title
;
 Synthesis of bis-BN-naphthalene-fused Oxepins and Their Photoluminescence
 Including White-Light Emission.
;
_journal_name_full 'The Journal of organic chemistry'
_journal_paper_doi 10.1021/acs.joc.9b02594
_journal_year 2019
_chemical_formula_moiety 'C30 H22 B2 N2 O'
_chemical_formula_sum 'C30 H22 B2 N2 O'
_chemical_formula_weight 448.11
_space_group_crystal_system monoclinic
_space_group_IT_number 15
_space_group_name_Hall '-C 2yc'
_space_group_name_H-M_alt 'C 1 2/c 1'
_atom_sites_solution_hydrogens geom
_audit_creation_date 2017-09-21
_audit_creation_method
;
Olex2 1.2
(compiled 2015.09.30 svn.r3233 for OlexSys, GUI svn.r5103)
;
_cell_angle_alpha 90
_cell_angle_beta 104.280(8)
_cell_angle_gamma 90
_cell_formula_units_Z 4
_cell_length_a 13.9056(11)
_cell_length_b 21.1120(18)
_cell_length_c 8.1751(7)
_cell_measurement_reflns_used 2105
_cell_measurement_temperature 293(2)
_cell_measurement_theta_max 27.2050
_cell_measurement_theta_min 4.3780
_cell_volume 2325.8(3)
_computing_cell_refinement 'CrysAlisPro 1.171.39.32a (Rigaku OD, 2017)'
_computing_data_collection 'CrysAlisPro 1.171.39.32a (Rigaku OD, 2017)'
_computing_data_reduction 'CrysAlisPro 1.171.39.32a (Rigaku OD, 2017)'
_computing_molecular_graphics 'Olex2 (Dolomanov et al., 2009)'
_computing_publication_material 'Olex2 (Dolomanov et al., 2009)'
_computing_structure_refinement 'ShelXL (Sheldrick, 2015)'
_computing_structure_solution 'ShelXT (Sheldrick, 2015)'
_diffrn_ambient_temperature 293(2)
_diffrn_detector 'CCD plate'
_diffrn_detector_area_resol_mean 10.5479
_diffrn_detector_type AtlasS2
_diffrn_measured_fraction_theta_full 0.992
_diffrn_measured_fraction_theta_max 0.992
_diffrn_measurement_details
;
List of Runs (angles in degrees, time in seconds):

  # Type    Start    End  Width  t~exp~   \w     \q     \k     \f   Frames
--------------------------------------------------------------------------
  1  \w    -63.00  25.00   1.00   65.26    --   11.08 -19.00 -60.00   88
  2  \w     34.00  87.00   1.00   65.26    --   11.08-178.00 -30.00   53
  3  \w    -20.00  51.00   1.00   65.26    --   11.08 -99.00  90.00   71
;
_diffrn_measurement_device 'four-circle diffractometer'
_diffrn_measurement_device_type 'SuperNova, Dual, Cu at home/near, AtlasS2'
_diffrn_measurement_method '\w scans'
_diffrn_orient_matrix_type 'CrysAlisPro convention (1999,Acta A55,543-557)'
_diffrn_orient_matrix_UB_11 -0.0337690000
_diffrn_orient_matrix_UB_12 -0.0225780000
_diffrn_orient_matrix_UB_13 0.0179544000
_diffrn_orient_matrix_UB_21 0.0397771000
_diffrn_orient_matrix_UB_22 -0.0214153000
_diffrn_orient_matrix_UB_23 0.0300867000
_diffrn_orient_matrix_UB_31 0.0069080000
_diffrn_orient_matrix_UB_32 0.0127273000
_diffrn_orient_matrix_UB_33 0.0823176000
_diffrn_radiation_monochromator mirror
_diffrn_radiation_probe x-ray
_diffrn_radiation_type MoK\a
_diffrn_radiation_wavelength 0.71073
_diffrn_reflns_av_R_equivalents 0.0279
_diffrn_reflns_av_unetI/netI 0.0414
_diffrn_reflns_Laue_measured_fraction_full 0.992
_diffrn_reflns_Laue_measured_fraction_max 0.992
_diffrn_reflns_limit_h_max 14
_diffrn_reflns_limit_h_min -16
_diffrn_reflns_limit_k_max 25
_diffrn_reflns_limit_k_min -21
_diffrn_reflns_limit_l_max 9
_diffrn_reflns_limit_l_min -8
_diffrn_reflns_number 5536
_diffrn_reflns_point_group_measured_fraction_full 0.992
_diffrn_reflns_point_group_measured_fraction_max 0.992
_diffrn_reflns_theta_full 25.009
_diffrn_reflns_theta_max 25.009
_diffrn_reflns_theta_min 3.587
_diffrn_source 'micro-focus sealed X-ray tube'
_diffrn_source_type 'SuperNova (Mo) X-ray Source'
_exptl_absorpt_coefficient_mu 0.076
_exptl_absorpt_correction_T_max 1.00000
_exptl_absorpt_correction_T_min 0.56153
_exptl_absorpt_correction_type multi-scan
_exptl_absorpt_process_details
;
CrysAlisPro 1.171.39.32a (Rigaku Oxford Diffraction, 2017)
Empirical absorption correction using spherical harmonics,
 implemented in SCALE3 ABSPACK scaling algorithm.
;
_exptl_crystal_colour colourless
_exptl_crystal_colour_primary colourless
_exptl_crystal_density_diffrn 1.280
_exptl_crystal_description block
_exptl_crystal_F_000 936
_exptl_crystal_size_max 0.25
_exptl_crystal_size_mid 0.22
_exptl_crystal_size_min 0.2
_refine_diff_density_max 0.261
_refine_diff_density_min -0.145
_refine_diff_density_rms 0.031
_refine_ls_extinction_coef 0.0020(4)
_refine_ls_extinction_expression Fc^*^=kFc[1+0.001xFc^2^\l^3^/sin(2\q)]^-1/4^
_refine_ls_extinction_method 'SHELXL-2014/7 (Sheldrick 2014'
_refine_ls_goodness_of_fit_ref 1.006
_refine_ls_hydrogen_treatment constr
_refine_ls_matrix_type full
_refine_ls_number_parameters 160
_refine_ls_number_reflns 2034
_refine_ls_number_restraints 0
_refine_ls_restrained_S_all 1.006
_refine_ls_R_factor_all 0.0745
_refine_ls_R_factor_gt 0.0444
_refine_ls_shift/su_max 0.000
_refine_ls_shift/su_mean 0.000
_refine_ls_structure_factor_coef Fsqd
_refine_ls_weighting_details 'w=1/[\s^2^(Fo^2^)+(0.0448P)^2^+0.7128P] where P=(Fo^2^+2Fc^2^)/3'
_refine_ls_weighting_scheme calc
_refine_ls_wR_factor_gt 0.1013
_refine_ls_wR_factor_ref 0.1176
_reflns_Friedel_coverage 0.000
_reflns_number_gt 1396
_reflns_number_total 2034
_reflns_threshold_expression 'I > 2\s(I)'
_cod_data_source_file jo9b02594_si_001.cif
_cod_data_source_block a170920c
_cod_original_cell_volume 2325.9(4)
_cod_database_code 4037757
_shelx_space_group_comment
;
The symmetry employed for this shelxl refinement is uniquely defined
by the following loop, which should always be used as a source of
symmetry information in preference to the above space-group names.
They are only intended as comments.
;
_reflns_odcompleteness_completeness 99.67
_reflns_odcompleteness_iscentric 1
_reflns_odcompleteness_theta 26.32
_olex2_refinement_description
;
1. Fixed Uiso
 At 1.2 times of:
  All C(H) groups, All N(H) groups
2.a Aromatic/amide H refined with riding coordinates:
 N1(H1), C2(H2), C4(H4), C5(H5), C6(H6), C7(H7), C11(H11), C12(H12), C13(H13),
 C14(H14), C15(H15)
;
_shelx_shelxl_version_number 2014/7
_olex2_date_sample_data_collection 2017-09-20
_olex2_submission_special_instructions 'No special instructions were received'
_oxdiff_exptl_absorpt_empirical_details
;
Empirical correction (ABSPACK) includes:
- Absorption correction using spherical harmonics
- Frame scaling
;
_oxdiff_exptl_absorpt_empirical_full_max 1.472
_oxdiff_exptl_absorpt_empirical_full_min 0.547

loop_
_space_group_symop_operation_xyz
'x, y, z'
'-x, y, -z+1/2'
'x+1/2, y+1/2, z'
'-x+1/2, y+1/2, -z+1/2'
'-x, -y, -z'
'x, -y, z-1/2'
'-x+1/2, -y+1/2, -z'
'x+1/2, -y+1/2, z-1/2'

loop_
_atom_site_label
_atom_site_type_symbol
_atom_site_fract_x
_atom_site_fract_y
_atom_site_fract_z
_atom_site_U_iso_or_equiv
_atom_site_adp_type
_atom_site_occupancy
_atom_site_site_symmetry_order
_atom_site_calc_flag
_atom_site_refinement_flags_posn
_atom_site_refinement_flags_adp
_atom_site_refinement_flags_occupancy
O1 O 0.5000 0.59442(9) 0.2500 0.0613(6) Uani 1 2 d S T P
N1 N 0.57701(11) 0.57774(7) 0.5362(2) 0.0533(5) Uani 1 1 d . . .
H1 H 0.5707 0.5382 0.5109 0.064 Uiso 1 1 calc R . .
C1 C 0.55218(12) 0.69248(9) 0.4494(2) 0.0437(5) Uani 1 1 d . . .
C2 C 0.59263(13) 0.70447(9) 0.6173(2) 0.0498(5) Uani 1 1 d . . .
H2 H 0.5971 0.7466 0.6515 0.060 Uiso 1 1 calc R . .
C3 C 0.62862(12) 0.65752(10) 0.7443(2) 0.0468(5) Uani 1 1 d . . .
C4 C 0.67298(14) 0.67424(11) 0.9126(3) 0.0596(6) Uani 1 1 d . . .
H4 H 0.6754 0.7167 0.9440 0.071 Uiso 1 1 calc R . .
C5 C 0.71270(16) 0.62939(12) 1.0312(3) 0.0647(6) Uani 1 1 d . . .
H5 H 0.7423 0.6413 1.1416 0.078 Uiso 1 1 calc R . .
C6 C 0.70831(16) 0.56649(11) 0.9853(3) 0.0654(6) Uani 1 1 d . . .
H6 H 0.7367 0.5361 1.0650 0.078 Uiso 1 1 calc R . .
C7 C 0.66274(15) 0.54792(11) 0.8238(3) 0.0618(6) Uani 1 1 d . . .
H7 H 0.6589 0.5052 0.7955 0.074 Uiso 1 1 calc R . .
C8 C 0.62214(13) 0.59333(10) 0.7020(2) 0.0492(5) Uani 1 1 d . . .
C9 C 0.52279(12) 0.74720(8) 0.3346(2) 0.0437(5) Uani 1 1 d . . .
C10 C 0.54781(13) 0.81105(8) 0.4150(2) 0.0445(5) Uani 1 1 d . . .
C11 C 0.64275(14) 0.83573(10) 0.4367(3) 0.0572(6) Uani 1 1 d . . .
H11 H 0.6911 0.8121 0.4034 0.069 Uiso 1 1 calc R . .
C12 C 0.66604(17) 0.89497(11) 0.5073(3) 0.0680(6) Uani 1 1 d . . .
H12 H 0.7297 0.9111 0.5201 0.082 Uiso 1 1 calc R . .
C13 C 0.5963(2) 0.92999(10) 0.5583(3) 0.0714(7) Uani 1 1 d . . .
H13 H 0.6123 0.9699 0.6055 0.086 Uiso 1 1 calc R . .
C14 C 0.50221(18) 0.90610(11) 0.5397(3) 0.0679(6) Uani 1 1 d . . .
H14 H 0.4545 0.9299 0.5744 0.081 Uiso 1 1 calc R . .
C15 C 0.47836(14) 0.84680(10) 0.4695(2) 0.0544(5) Uani 1 1 d . . .
H15 H 0.4148 0.8308 0.4588 0.065 Uiso 1 1 calc R . .
B1 B 0.54051(15) 0.62178(11) 0.4053(3) 0.0485(6) Uani 1 1 d . . .

loop_
_atom_site_aniso_label
_atom_site_aniso_U_11
_atom_site_aniso_U_22
_atom_site_aniso_U_33
_atom_site_aniso_U_23
_atom_site_aniso_U_13
_atom_site_aniso_U_12
O1 0.0854(14) 0.0390(12) 0.0518(13) 0.000 0.0026(10) 0.000
N1 0.0669(10) 0.0384(10) 0.0504(11) 0.0017(8) 0.0063(8) 0.0010(8)
C1 0.0376(9) 0.0419(12) 0.0489(12) 0.0016(9) 0.0054(8) 0.0004(8)
C2 0.0486(11) 0.0404(12) 0.0565(13) -0.0001(10) 0.0054(9) 0.0004(9)
C3 0.0417(10) 0.0483(12) 0.0477(12) 0.0028(10) 0.0055(8) 0.0009(8)
C4 0.0593(12) 0.0586(15) 0.0542(14) -0.0036(12) 0.0014(10) -0.0014(10)
C5 0.0645(13) 0.0730(17) 0.0501(13) 0.0082(13) 0.0020(10) 0.0011(12)
C6 0.0728(14) 0.0644(17) 0.0546(15) 0.0136(13) 0.0075(11) 0.0077(12)
C7 0.0758(14) 0.0498(13) 0.0579(14) 0.0101(12) 0.0131(11) 0.0049(11)
C8 0.0494(11) 0.0486(13) 0.0484(13) 0.0037(10) 0.0096(9) 0.0001(9)
C9 0.0381(9) 0.0389(11) 0.0519(11) -0.0017(8) 0.0069(8) 0.0006(7)
C10 0.0468(10) 0.0387(11) 0.0443(11) 0.0031(9) 0.0045(8) 0.0011(8)
C11 0.0540(12) 0.0532(14) 0.0617(13) -0.0041(11) 0.0092(9) -0.0053(10)
C12 0.0693(14) 0.0566(15) 0.0711(16) -0.0027(12) 0.0040(12) -0.0185(11)
C13 0.1018(19) 0.0407(13) 0.0597(15) -0.0052(11) -0.0031(13) -0.0058(13)
C14 0.0864(16) 0.0514(15) 0.0618(15) -0.0046(12) 0.0103(12) 0.0169(12)
C15 0.0559(12) 0.0474(13) 0.0585(13) -0.0013(11) 0.0112(10) 0.0037(9)
B1 0.0485(12) 0.0458(14) 0.0492(14) 0.0008(13) 0.0080(10) -0.0018(10)

loop_
_atom_type_symbol
_atom_type_description
_atom_type_scat_dispersion_real
_atom_type_scat_dispersion_imag
_atom_type_scat_source
C C 0.0033 0.0016 'International Tables Vol C Tables 4.2.6.8 and 6.1.1.4'
H H 0.0000 0.0000 'International Tables Vol C Tables 4.2.6.8 and 6.1.1.4'
B B 0.0013 0.0007 'International Tables Vol C Tables 4.2.6.8 and 6.1.1.4'
N N 0.0061 0.0033 'International Tables Vol C Tables 4.2.6.8 and 6.1.1.4'
O O 0.0106 0.0060 'International Tables Vol C Tables 4.2.6.8 and 6.1.1.4'

loop_
_geom_angle_atom_site_label_1
_geom_angle_atom_site_label_2
_geom_angle_atom_site_label_3
_geom_angle
_geom_angle_site_symmetry_1
_geom_angle_site_symmetry_3
B1 O1 B1 130.6(2) . 2_655
C8 N1 H1 117.4 . .
C8 N1 B1 125.15(18) . .
B1 N1 H1 117.4 . .
C2 C1 C9 118.09(17) . .
C2 C1 B1 114.08(17) . .
C9 C1 B1 127.81(17) . .
C1 C2 H2 117.3 . .
C1 C2 C3 125.49(18) . .
C3 C2 H2 117.3 . .
C4 C3 C2 121.68(19) . .
C8 C3 C2 120.16(17) . .
C8 C3 C4 118.15(18) . .
C3 C4 H4 119.3 . .
C5 C4 C3 121.4(2) . .
C5 C4 H4 119.3 . .
C4 C5 H5 120.3 . .
C4 C5 C6 119.4(2) . .
C6 C5 H5 120.3 . .
C5 C6 H6 119.5 . .
C7 C6 C5 121.1(2) . .
C7 C6 H6 119.5 . .
C6 C7 H7 120.0 . .
C6 C7 C8 119.9(2) . .
C8 C7 H7 120.0 . .
N1 C8 C3 117.31(17) . .
N1 C8 C7 122.68(19) . .
C3 C8 C7 119.98(19) . .
C1 C9 C10 115.13(15) . .
C9 C9 C1 128.72(10) 2_655 .
C9 C9 C10 116.14(10) 2_655 .
C11 C10 C9 120.17(16) . .
C15 C10 C9 121.72(16) . .
C15 C10 C11 118.11(18) . .
C10 C11 H11 119.7 . .
C12 C11 C10 120.67(19) . .
C12 C11 H11 119.7 . .
C11 C12 H12 119.8 . .
C13 C12 C11 120.5(2) . .
C13 C12 H12 119.8 . .
C12 C13 H13 120.1 . .
C12 C13 C14 119.8(2) . .
C14 C13 H13 120.1 . .
C13 C14 H14 119.9 . .
C13 C14 C15 120.1(2) . .
C15 C14 H14 119.9 . .
C10 C15 H15 119.6 . .
C14 C15 C10 120.84(19) . .
C14 C15 H15 119.6 . .
O1 B1 N1 114.17(19) . .
O1 B1 C1 128.2(2) . .
N1 B1 C1 117.65(18) . .

loop_
_geom_bond_atom_site_label_1
_geom_bond_atom_site_label_2
_geom_bond_distance
_geom_bond_site_symmetry_2
O1 B1 1.382(2) .
O1 B1 1.382(2) 2_655
N1 H1 0.8600 .
N1 C8 1.386(2) .
N1 B1 1.414(3) .
C1 C2 1.372(2) .
C1 C9 1.481(3) .
C1 B1 1.535(3) .
C2 H2 0.9300 .
C2 C3 1.433(3) .
C3 C4 1.407(3) .
C3 C8 1.396(3) .
C4 H4 0.9300 .
C4 C5 1.370(3) .
C5 H5 0.9300 .
C5 C6 1.377(3) .
C6 H6 0.9300 .
C6 C7 1.373(3) .
C7 H7 0.9300 .
C7 C8 1.397(3) .
C9 C9 1.372(3) 2_655
C9 C10 1.502(3) .
C10 C11 1.389(2) .
C10 C15 1.383(2) .
C11 H11 0.9300 .
C11 C12 1.382(3) .
C12 H12 0.9300 .
C12 C13 1.364(3) .
C13 H13 0.9300 .
C13 C14 1.375(3) .
C14 H14 0.9300 .
C14 C15 1.383(3) .
C15 H15 0.9300 .

loop_
_geom_torsion_atom_site_label_1
_geom_torsion_atom_site_label_2
_geom_torsion_atom_site_label_3
_geom_torsion_atom_site_label_4
_geom_torsion
_geom_torsion_site_symmetry_1
_geom_torsion_site_symmetry_4
C1 C2 C3 C4 177.21(17) . .
C1 C2 C3 C8 -1.4(3) . .
C1 C9 C10 C11 82.2(2) . .
C1 C9 C10 C15 -97.7(2) . .
C2 C1 C9 C9 -176.7(2) . 2_655
C2 C1 C9 C10 4.2(2) . .
C2 C1 B1 O1 177.94(16) . .
C2 C1 B1 N1 -3.6(2) . .
C2 C3 C4 C5 -175.96(18) . .
C2 C3 C8 N1 -2.2(2) . .
C2 C3 C8 C7 176.08(16) . .
C3 C4 C5 C6 -0.6(3) . .
C4 C3 C8 N1 179.15(15) . .
C4 C3 C8 C7 -2.6(3) . .
C4 C5 C6 C7 -1.6(3) . .
C5 C6 C7 C8 1.6(3) . .
C6 C7 C8 N1 178.68(17) . .
C6 C7 C8 C3 0.5(3) . .
C8 N1 B1 O1 179.04(14) . .
C8 N1 B1 C1 0.4(3) . .
C8 C3 C4 C5 2.7(3) . .
C9 C1 C2 C3 -177.41(15) . .
C9 C1 B1 O1 -0.3(3) . .
C9 C1 B1 N1 178.19(16) . .
C9 C9 C10 C11 -97.1(2) 2_655 .
C9 C9 C10 C15 83.0(2) 2_655 .
C9 C10 C11 C12 178.64(18) . .
C9 C10 C15 C14 -178.50(18) . .
C10 C11 C12 C13 0.6(3) . .
C11 C10 C15 C14 1.6(3) . .
C11 C12 C13 C14 0.2(3) . .
C12 C13 C14 C15 0.0(3) . .
C13 C14 C15 C10 -0.9(3) . .
C15 C10 C11 C12 -1.5(3) . .
B1 O1 B1 N1 -178.59(18) 2_655 .
B1 O1 B1 C1 -0.10(14) 2_655 .
B1 N1 C8 C3 2.6(3) . .
B1 N1 C8 C7 -175.64(17) . .
B1 C1 C2 C3 4.2(2) . .
B1 C1 C9 C9 1.4(3) . 2_655
B1 C1 C9 C10 -177.68(16) . .
